data_1561431
loop_
_publ_author_name
'Ben Smida, Youssef'
'Marzouki, Riadh'
'Georges, Samuel'
'Kutteh, Ramzi'
'Avdeev, Maxim'
'Guesmi, Abderrahmen'
'Zid, Mohamed Faouzi'

_publ_section_title
;
 Synthesis, crystal structure, electrical properties, and sodium transport
 pathways of the new arsenate Na4Co7(AsO4)6
;
_journal_name_full 'Journal of Solid State Chemistry'
_journal_page_first 8
_journal_page_last 16
_journal_paper_doi 10.1016/j.jssc.2016.04.005
_journal_volume 239
_journal_year 2016
_chemical_formula_moiety 'As6 Co7 O24, 4(Na0.50),2(Na0.50), 2(Na0.50)'
_chemical_formula_sum 'As6 Co7 Na4 O24'
_chemical_formula_weight 1337.99
_space_group_IT_number 12
_space_group_name_Hall '-C 2y'
_space_group_name_H-M_alt 'C 1 2/m 1'
_symmetry_cell_setting monoclinic
_symmetry_space_group_name_Hall '-C 2y'
_symmetry_space_group_name_H-M 'C 1 2/m 1'
_atom_sites_solution_primary direct
_atom_sites_solution_secondary difmap
_audit_creation_method SHELXL-97
_cell_angle_alpha 90.00
_cell_angle_beta 105.545(9)
_cell_angle_gamma 90.00
_cell_formula_units_Z 2
_cell_length_a 10.7098(10)
_cell_length_b 14.7837(10)
_cell_length_c 6.6845(7)
_cell_measurement_reflns_used 25
_cell_measurement_temperature 293(2)
_cell_measurement_theta_max 15
_cell_measurement_theta_min 10
_cell_volume 1019.65(16)
_computing_cell_refinement 'CAD-4 EXPRESS (Duisenberg, 1992; Mac\'i\<cek & Yordanov, 1992)'
_computing_data_collection 'CAD-4 EXPRESS (Duisenberg, 1992; Mac\'i\<cek & Yordanov, 1992)'
_computing_data_reduction 'XCAD4 (Harms & Wocadlo, 1995)'
_computing_molecular_graphics 'Diamond Version 2.1 (Brandenburg & Putz, 2001)'
_computing_publication_material 'WinGX Version 1.64.05 (Farrugia, 1999) and publCIF (Westrip, 2010)'
_computing_structure_refinement 'SHELXL-97 (Sheldrick, 2008)'
_computing_structure_solution 'SHELXS-97 (Sheldrick, 2008)'
_diffrn_ambient_temperature 293(2)
_diffrn_measured_fraction_theta_full 0.997
_diffrn_measured_fraction_theta_max 0.997
_diffrn_measurement_device_type 'Enraf Nonius CAD4'
_diffrn_measurement_method \w/2\q
_diffrn_radiation_monochromator graphite
_diffrn_radiation_source 'fine-focus sealed tube'
_diffrn_radiation_type MoK\a
_diffrn_radiation_wavelength 0.71073
_diffrn_reflns_av_R_equivalents 0.0250
_diffrn_reflns_av_sigmaI/netI 0.0299
_diffrn_reflns_limit_h_max 13
_diffrn_reflns_limit_h_min -13
_diffrn_reflns_limit_k_max 18
_diffrn_reflns_limit_k_min -2
_diffrn_reflns_limit_l_max 8
_diffrn_reflns_limit_l_min -8
_diffrn_reflns_number 2596
_diffrn_reflns_theta_full 26.97
_diffrn_reflns_theta_max 26.97
_diffrn_reflns_theta_min 2.41
_diffrn_standards_decay_% 3
_diffrn_standards_interval_count 120
_diffrn_standards_number 2
_exptl_absorpt_coefficient_mu 15.424
_exptl_absorpt_correction_T_max 0.1891
_exptl_absorpt_correction_T_min 0.0838
_exptl_absorpt_correction_type psi-scan
_exptl_absorpt_process_details '(North <i>et al.</i>,1968)'
_exptl_crystal_colour pink
_exptl_crystal_density_diffrn 4.358
_exptl_crystal_density_method 'not measured'
_exptl_crystal_description prism
_exptl_crystal_F_000 1246
_exptl_crystal_size_max 0.26
_exptl_crystal_size_mid 0.16
_exptl_crystal_size_min 0.13
_refine_diff_density_max 0.809
_refine_diff_density_min -0.547
_refine_diff_density_rms 0.137
_refine_ls_extinction_coef 0.00245(13)
_refine_ls_extinction_expression Fc^*^=kFc[1+0.001xFc^2^\l^3^/sin(2\q)]^-1/4^
_refine_ls_extinction_method SHELXL
_refine_ls_goodness_of_fit_ref 1.120
_refine_ls_matrix_type full
_refine_ls_number_parameters 113
_refine_ls_number_reflns 1158
_refine_ls_number_restraints 0
_refine_ls_restrained_S_all 1.120
_refine_ls_R_factor_all 0.0241
_refine_ls_R_factor_gt 0.0203
_refine_ls_shift/su_max 0.000
_refine_ls_shift/su_mean 0.000
_refine_ls_structure_factor_coef Fsqd
_refine_ls_weighting_details 'calc w=1/[\s^2^(Fo^2^)+(0.0194P)^2^+2.1795P] where P=(Fo^2^+2Fc^2^)/3'
_refine_ls_weighting_scheme calc
_refine_ls_wR_factor_gt 0.0497
_refine_ls_wR_factor_ref 0.0510
_reflns_number_gt 1049
_reflns_number_total 1158
_reflns_threshold_expression I>2\s(I)
_cod_data_source_file JSSC-2016-239-8.cif
_cod_data_source_block you26
_cod_depositor_comments
;
The following automatic conversions were performed:

data item '_symmetry_cell_setting' value 'Monoclinic' was changed to
'monoclinic' in accordance with the built-in table derived from the
CIF Core dictionary named 'cif_core.dic' version 2.4.5 last updated
on 2014-11-21.

Automatic conversion script
Id: cif_fix_values 8369 2020-08-20 11:38:08Z andrius 
;
_cod_original_sg_symbol_H-M 'C 2/m'
_cod_database_code 1561431

loop_
_symmetry_equiv_pos_as_xyz
'x, y, z'
'-x, y, -z'
'x+1/2, y+1/2, z'
'-x+1/2, y+1/2, -z'
'-x, -y, -z'
'x, -y, z'
'-x+1/2, -y+1/2, -z'
'x+1/2, -y+1/2, z'

loop_
_atom_site_label
_atom_site_type_symbol
_atom_site_fract_x
_atom_site_fract_y
_atom_site_fract_z
_atom_site_U_iso_or_equiv
_atom_site_adp_type
_atom_site_occupancy
_atom_site_symmetry_multiplicity
_atom_site_calc_flag
_atom_site_refinement_flags
_atom_site_disorder_assembly
_atom_site_disorder_group
As1 As 0.09877(3) 0.18262(2) 0.29219(5) 0.00691(12) Uani 1 1 d . . .
As2 As 0.67251(4) 0.0000 0.92814(8) 0.00895(14) Uani 1 2 d S . .
Co1 Co 0.82052(4) 0.18195(3) 0.18125(7) 0.00716(13) Uani 1 1 d . . .
Co2 Co 0.0000 0.0000 0.0000 0.0088(2) Uani 1 4 d S . .
Co3 Co 0.5000 0.16184(5) 0.0000 0.01281(17) Uani 1 2 d S . .
Na1 Na 0.0794(3) 0.3872(2) 0.4958(5) 0.0217(7) Uani 0.50 1 d P . .
Na2 Na 0.3168(4) 0.0000 0.5729(7) 0.0237(10) Uani 0.50 2 d SP . .
Na3 Na 0.0574(5) 0.0000 0.5138(7) 0.0293(12) Uani 0.50 2 d SP . .
O1 O 0.9859(2) 0.09905(17) 0.2170(3) 0.0094(5) Uani 1 1 d . . .
O2 O 0.1878(2) 0.20997(18) 0.1267(4) 0.0132(5) Uani 1 1 d . . .
O3 O 0.5453(3) 0.0000 0.7212(5) 0.0167(8) Uani 1 2 d S . .
O4 O 0.9953(2) 0.27282(18) 0.2689(4) 0.0115(5) Uani 1 1 d . . .
O5 O 0.1943(2) 0.15681(19) 0.5258(3) 0.0122(5) Uani 1 1 d . . .
O6 O 0.8078(3) 0.0000 0.8512(6) 0.0167(8) Uani 1 2 d S . .
O7 O 0.6658(2) 0.90851(18) 0.0810(4) 0.0118(5) Uani 1 1 d . . .

loop_
_atom_site_aniso_label
_atom_site_aniso_U_11
_atom_site_aniso_U_22
_atom_site_aniso_U_33
_atom_site_aniso_U_23
_atom_site_aniso_U_13
_atom_site_aniso_U_12
As1 0.00678(18) 0.00518(19) 0.00795(18) 0.00168(12) 0.00059(13) -0.00050(12)
As2 0.0070(2) 0.0034(2) 0.0148(2) 0.000 0.00008(17) 0.000
Co1 0.0078(2) 0.0059(2) 0.0075(2) 0.00048(16) 0.00148(16) 0.00076(17)
Co2 0.0081(4) 0.0045(4) 0.0136(4) 0.000 0.0027(3) 0.000
Co3 0.0126(3) 0.0102(4) 0.0169(3) 0.000 0.0061(3) 0.000
Na1 0.0257(16) 0.0136(16) 0.0214(15) -0.0058(13) -0.0014(12) 0.0039(14)
Na2 0.021(2) 0.030(3) 0.019(2) 0.000 0.0043(17) 0.000
Na3 0.061(3) 0.009(2) 0.017(2) 0.000 0.008(3) 0.000
O1 0.0087(10) 0.0060(13) 0.0135(11) -0.0003(10) 0.0029(9) -0.0016(10)
O2 0.0184(12) 0.0143(13) 0.0083(10) -0.0030(10) 0.0060(9) -0.0102(11)
O3 0.0123(16) 0.016(2) 0.0166(17) 0.000 -0.0055(14) 0.000
O4 0.0124(11) 0.0061(13) 0.0143(11) 0.0007(10) 0.0003(9) 0.0015(10)
O5 0.0109(11) 0.0167(14) 0.0075(11) 0.0026(11) -0.0002(9) 0.0029(11)
O6 0.0099(15) 0.0150(19) 0.0262(19) 0.000 0.0065(15) 0.000
O7 0.0126(11) 0.0053(12) 0.0157(12) 0.0022(10) 0.0007(9) 0.0020(10)

loop_
_atom_type_symbol
_atom_type_description
_atom_type_scat_dispersion_real
_atom_type_scat_dispersion_imag
_atom_type_scat_source
O O 0.0106 0.0060 'International Tables Vol C Tables 4.2.6.8 and 6.1.1.4'
As As 0.0499 2.0058 'International Tables Vol C Tables 4.2.6.8 and 6.1.1.4'
Co Co 0.3494 0.9721 'International Tables Vol C Tables 4.2.6.8 and 6.1.1.4'
Na Na 0.0362 0.0249 'International Tables Vol C Tables 4.2.6.8 and 6.1.1.4'

loop_
_geom_angle_atom_site_label_1
_geom_angle_atom_site_label_2
_geom_angle_atom_site_label_3
_geom_angle
_geom_angle_site_symmetry_1
_geom_angle_site_symmetry_3
O5 As1 O2 110.85(12) . .
O5 As1 O1 108.58(12) . 1_455
O2 As1 O1 117.32(11) . 1_455
O5 As1 O4 118.89(12) . 1_455
O2 As1 O4 102.62(12) . 1_455
O1 As1 O4 98.44(12) 1_455 1_455
O3 As2 O6 109.31(19) . .
O3 As2 O7 109.96(11) . 6_566
O6 As2 O7 111.42(11) . 6_566
O3 As2 O7 109.96(11) . 1_546
O6 As2 O7 111.42(11) . 1_546
O7 As2 O7 104.70(17) 6_566 1_546
O5 Co1 O2 173.29(9) 2_656 2_655
O5 Co1 O7 86.13(10) 2_656 6_565
O2 Co1 O7 89.45(10) 2_655 6_565
O5 Co1 O2 94.71(10) 2_656 8
O2 Co1 O2 80.18(10) 2_655 8
O7 Co1 O2 89.39(10) 6_565 8
O5 Co1 O1 93.68(10) 2_656 .
O2 Co1 O1 92.26(9) 2_655 .
O7 Co1 O1 103.48(10) 6_565 .
O2 Co1 O1 165.08(10) 8 .
O5 Co1 O4 97.58(9) 2_656 .
O2 Co1 O4 87.16(10) 2_655 .
O7 Co1 O4 174.81(9) 6_565 .
O2 Co1 O4 93.90(10) 8 .
O1 Co1 O4 72.75(10) . .
O6 Co2 O6 180.00(9) 5_656 1_454
O6 Co2 O1 84.97(10) 5_656 1_455
O6 Co2 O1 95.03(10) 1_454 1_455
O6 Co2 O1 95.03(10) 5_656 5_655
O6 Co2 O1 84.97(10) 1_454 5_655
O1 Co2 O1 180.00(17) 1_455 5_655
O6 Co2 O1 84.97(10) 5_656 6_455
O6 Co2 O1 95.03(10) 1_454 6_455
O1 Co2 O1 88.70(13) 1_455 6_455
O1 Co2 O1 91.30(13) 5_655 6_455
O6 Co2 O1 95.03(10) 5_656 2_655
O6 Co2 O1 84.97(10) 1_454 2_655
O1 Co2 O1 91.30(13) 1_455 2_655
O1 Co2 O1 88.70(13) 5_655 2_655
O1 Co2 O1 180.00(10) 6_455 2_655
O7 Co3 O7 117.43(15) 5_665 6_565
O7 Co3 O4 104.65(10) 5_665 8_455
O7 Co3 O4 103.63(9) 6_565 8_455
O7 Co3 O4 103.63(9) 5_665 7_655
O7 Co3 O4 104.65(10) 6_565 7_655
O4 Co3 O4 123.86(15) 8_455 7_655
O4 Na1 O3 148.33(19) 1_455 3_455
O4 Na1 O3 93.26(13) 1_455 7_556
O3 Na1 O3 74.55(17) 3_455 7_556
O4 Na1 O5 89.16(14) 1_455 7_556
O3 Na1 O5 122.20(16) 3_455 7_556
O3 Na1 O5 122.19(18) 7_556 7_556
O4 Na1 O4 77.77(15) 1_455 2_656
O3 Na1 O4 86.96(14) 3_455 2_656
O3 Na1 O4 128.16(17) 7_556 2_656
O5 Na1 O4 108.78(14) 7_556 2_656
O3 Na2 O5 118.16(10) . 6
O3 Na2 O5 118.16(10) . .
O5 Na2 O5 122.8(2) 6 .
O3 Na2 O7 79.16(14) . 5_666
O5 Na2 O7 118.05(17) 6 5_666
O5 Na2 O7 64.63(9) . 5_666
O3 Na2 O7 79.16(14) . 2_646
O5 Na2 O7 64.63(9) 6 2_646
O5 Na2 O7 118.05(17) . 2_646
O7 Na2 O7 61.57(14) 5_666 2_646
O3 Na2 O3 67.02(17) . 5_656
O5 Na2 O3 105.00(12) 6 5_656
O5 Na2 O3 105.00(12) . 5_656
O7 Na2 O3 134.29(15) 5_666 5_656
O7 Na2 O3 134.29(15) 2_646 5_656
O3 Na2 O6 125.5(2) . 5_656
O5 Na2 O6 77.98(11) 6 5_656
O5 Na2 O6 77.98(11) . 5_656
O7 Na2 O6 142.33(12) 5_666 5_656
O7 Na2 O6 142.33(12) 2_646 5_656
O3 Na2 O6 58.49(13) 5_656 5_656
O1 Na3 O1 74.50(18) 6_455 1_455
O1 Na3 O1 151.7(2) 6_455 2_656
O1 Na3 O1 99.18(13) 1_455 2_656
O1 Na3 O1 99.18(13) 6_455 5_656
O1 Na3 O1 151.7(2) 1_455 5_656
O1 Na3 O1 73.11(18) 2_656 5_656
O1 Na3 O5 125.9(2) 6_455 .
O1 Na3 O5 63.88(9) 1_455 .
O1 Na3 O5 71.24(9) 2_656 .
O1 Na3 O5 133.54(19) 5_656 .
O1 Na3 O5 63.88(9) 6_455 6
O1 Na3 O5 125.9(2) 1_455 6
O1 Na3 O5 133.54(19) 2_656 6
O1 Na3 O5 71.24(9) 5_656 6
O5 Na3 O5 116.1(2) . 6

loop_
_geom_bond_atom_site_label_1
_geom_bond_atom_site_label_2
_geom_bond_distance
_geom_bond_site_symmetry_2
As1 O5 1.665(2) .
As1 O2 1.691(2) .
As1 O1 1.707(2) 1_455
As1 O4 1.714(3) 1_455
As2 O3 1.661(3) .
As2 O6 1.663(4) .
As2 O7 1.708(3) 6_566
As2 O7 1.708(3) 1_546
Co1 O5 2.041(2) 2_656
Co1 O2 2.078(2) 2_655
Co1 O7 2.095(2) 6_565
Co1 O2 2.105(3) 8
Co1 O1 2.115(2) .
Co1 O4 2.250(3) .
Co2 O6 2.032(3) 5_656
Co2 O6 2.032(3) 1_454
Co2 O1 2.095(2) 1_455
Co2 O1 2.095(2) 5_655
Co2 O1 2.095(2) 6_455
Co2 O1 2.095(2) 2_655
Co3 O7 2.003(2) 5_665
Co3 O7 2.003(2) 6_565
Co3 O4 2.053(2) 8_455
Co3 O4 2.053(2) 7_655
Na1 O4 2.289(4) 1_455
Na1 O3 2.341(4) 3_455
Na1 O3 2.373(4) 7_556
Na1 O5 2.551(4) 7_556
Na1 O4 2.579(4) 2_656
Na2 O3 2.382(5) .
Na2 O5 2.641(3) 6
Na2 O5 2.641(3) .
Na2 O7 2.643(4) 5_666
Na2 O7 2.643(4) 2_646
Na2 O3 2.758(6) 5_656
Na2 O6 2.791(6) 5_656
Na3 O1 2.419(4) 6_455
Na3 O1 2.419(4) 1_455
Na3 O1 2.459(5) 2_656
Na3 O1 2.459(5) 5_656
Na3 O5 2.733(4) .
Na3 O5 2.733(4) 6
